data_4319169
loop_
_publ_author_name
'Pierre Blais'
'Justin K. Brask'
'Tristram Chivers'
'Gabriele Schatte'

_publ_contact_author_address
; Department of Chemistry
  University of Calgary
  Calgary Alberta T2N 1N4
  Canada
;
_publ_contact_author_email chivers@ucalgary.ca
_publ_contact_author_fax '001 403 289 9488'
_publ_contact_author_name 'Dr Tristram Chivers'
_publ_contact_author_phone '001 403 220 5741'
_publ_section_title
;
 Tetraaza Analogues of Lithium and Sodium Alums: Synthesis and X-ray
 Structures of the Single Strand Polymer
 [Li(THF)2{Al[SO2(NtBu)2]2}]\\infty and the Contact Ion Pairs
 [Na(15-crown-5)][Al{SO2(NtBu)2}2] and
 {[Na(15-crown-5)][O2S(\m-NBn)2Al(\m-NBnSO2NBn)]}2
;
_journal_name_full 'Inorganic Chemistry'
_journal_page_first 384
_journal_page_last 388
_journal_paper_doi 10.1021/ic0006549
_journal_volume 40
_journal_year 2001
_chemical_formula_moiety 'C26 H56 Al N4 Na O9 S2'
_chemical_formula_sum 'C26 H56 Al N4 Na O9 S2'
_chemical_formula_weight 682.84
_chemical_name_systematic
; 
 ? 
;
_space_group_IT_number 14
_symmetry_cell_setting monoclinic
_symmetry_space_group_name_Hall '-P 2yn'
_symmetry_space_group_name_H-M 'P 1 21/n 1'
_atom_sites_solution_hydrogens geom
_atom_sites_solution_primary direct
_atom_sites_solution_secondary difmap
_cell_angle_alpha 90.00
_cell_angle_beta 103.326(2)
_cell_angle_gamma 90.00
_cell_formula_units_Z 4
_cell_length_a 16.031(2)
_cell_length_b 9.9074(14)
_cell_length_c 23.963(4)
_cell_measurement_reflns_used 3103
_cell_measurement_temperature 193(2)
_cell_volume 3703.5(9)
_computing_cell_refinement 'Bruker SAINT'
_computing_data_collection 'Bruker SMART'
_computing_data_reduction 'Bruker SHELXTL'
_computing_molecular_graphics 'ORTEP-3 (1.06) in WinGX-1.63'
_computing_publication_material WinGX-1.63
_computing_structure_refinement 'SHELXL-97 (Sheldrick, 1997)'
_computing_structure_solution 'Bruker SHELXTL'
_diffrn_ambient_temperature 193(2)
_diffrn_measured_fraction_theta_full 0.973
_diffrn_measured_fraction_theta_max 0.973
_diffrn_measurement_device_type 'CCD area detector'
_diffrn_measurement_method 'phi and omega scans'
_diffrn_radiation_monochromator graphite
_diffrn_radiation_source 'fine-focus rotating anode'
_diffrn_radiation_type MoK\a
_diffrn_radiation_wavelength 0.71073
_diffrn_reflns_av_R_equivalents 0.0615
_diffrn_reflns_av_sigmaI/netI 0.0575
_diffrn_reflns_limit_h_max 17
_diffrn_reflns_limit_h_min -17
_diffrn_reflns_limit_k_max 11
_diffrn_reflns_limit_k_min 0
_diffrn_reflns_limit_l_max 26
_diffrn_reflns_limit_l_min 0
_diffrn_reflns_number 9429
_diffrn_reflns_theta_full 23.26
_diffrn_reflns_theta_max 23.26
_diffrn_reflns_theta_min 1.39
_diffrn_standards_decay_% 'no decay'
_exptl_absorpt_coefficient_mu 0.228
_exptl_absorpt_correction_T_max 0.9347
_exptl_absorpt_correction_T_min 0.9062
_exptl_absorpt_correction_type empirical
_exptl_absorpt_process_details
;SADABS, V 2.01, Software for Area-Detector Absorption
  Corrections; Bruker AXS Inc., Madison, WI, 2000.
;
_exptl_crystal_colour colourless
_exptl_crystal_density_diffrn 1.225
_exptl_crystal_density_method 'not measured'
_exptl_crystal_description fragment
_exptl_crystal_F_000 1472
_exptl_crystal_size_max 0.44
_exptl_crystal_size_mid 0.30
_exptl_crystal_size_min 0.30
_refine_diff_density_max 0.443
_refine_diff_density_min -0.479
_refine_diff_density_rms 0.085
_refine_ls_extinction_coef 0.0041(7)
_refine_ls_extinction_expression Fc^*^=kFc[1+0.001xFc^2^\l^3^/sin(2\q)]^-1/4^
_refine_ls_extinction_method SHELXL
_refine_ls_goodness_of_fit_ref 1.018
_refine_ls_hydrogen_treatment mixed
_refine_ls_matrix_type full
_refine_ls_number_parameters 401
_refine_ls_number_reflns 5170
_refine_ls_number_restraints 0
_refine_ls_restrained_S_all 1.018
_refine_ls_R_factor_all 0.0768
_refine_ls_R_factor_gt 0.0571
_refine_ls_shift/su_max 0.000
_refine_ls_shift/su_mean 0.000
_refine_ls_structure_factor_coef Fsqd
_refine_ls_weighting_details 'calc w=1/[\s^2^(Fo^2^)+(0.1126P)^2^+0.0000P] where P=(Fo^2^+2Fc^2^)/3'
_refine_ls_weighting_scheme calc
_refine_ls_wR_factor_gt 0.1575
_refine_ls_wR_factor_ref 0.1714
_reflns_number_gt 3803
_reflns_number_total 5170
_reflns_threshold_expression >2sigma(I)
_cod_data_source_file ic0006549_2.cif
_cod_data_source_block 2
_cod_original_cell_volume 3703.4(9)
_cod_database_code 4319169

loop_
_symmetry_equiv_pos_as_xyz
'x, y, z'
'-x+1/2, y+1/2, -z+1/2'
'-x, -y, -z'
'x-1/2, -y-1/2, z-1/2'

loop_
_atom_site_label
_atom_site_type_symbol
_atom_site_fract_x
_atom_site_fract_y
_atom_site_fract_z
_atom_site_U_iso_or_equiv
_atom_site_adp_type
_atom_site_occupancy
_atom_site_symmetry_multiplicity
_atom_site_calc_flag
_atom_site_refinement_flags
_atom_site_disorder_assembly
_atom_site_disorder_group
S1 S 0.04251(6) 0.00933(9) 0.28630(4) 0.0312(3) Uani 1 1 d . . .
S2 S 0.23869(6) -0.16077(9) 0.47402(4) 0.0332(3) Uani 1 1 d . . .
Al1 Al 0.14103(7) -0.07124(10) 0.38103(4) 0.0289(3) Uani 1 1 d . . .
Na1 Na -0.08185(9) 0.10896(14) 0.17936(6) 0.0355(4) Uani 1 1 d . . .
O1 O -0.02990(16) -0.0688(3) 0.25327(11) 0.0417(7) Uani 1 1 d . . .
O2 O 0.04862(17) 0.1366(2) 0.25745(10) 0.0388(7) Uani 1 1 d . . .
O3 O 0.31268(16) -0.2450(3) 0.47403(11) 0.0421(7) Uani 1 1 d . . .
O4 O 0.22823(18) -0.1345(3) 0.53163(11) 0.0461(7) Uani 1 1 d . . .
O50 O -0.03453(18) 0.2864(3) 0.12269(12) 0.0490(7) Uani 1 1 d . . .
O53 O -0.01165(17) 0.0174(3) 0.10906(11) 0.0431(7) Uani 1 1 d . . .
O56 O -0.16852(17) -0.0591(3) 0.11602(11) 0.0430(7) Uani 1 1 d . . .
O59 O -0.23299(18) 0.1083(3) 0.18643(13) 0.0567(8) Uani 1 1 d . . .
O62 O -0.12767(19) 0.3323(3) 0.20411(13) 0.0553(8) Uani 1 1 d . . .
N1 N 0.13090(18) -0.0758(3) 0.30240(12) 0.0304(7) Uani 1 1 d . . .
N2 N 0.0421(2) 0.0253(3) 0.35341(12) 0.0350(8) Uani 1 1 d . . .
N3 N 0.23601(19) -0.0233(3) 0.43662(12) 0.0319(7) Uani 1 1 d . . .
N4 N 0.15276(19) -0.2163(3) 0.43017(13) 0.0336(8) Uani 1 1 d . . .
C10 C 0.1705(2) -0.1442(4) 0.26014(15) 0.0321(9) Uani 1 1 d . . .
C11 C 0.1742(3) -0.0540(4) 0.20937(17) 0.0449(10) Uani 1 1 d . . .
H11A H 0.1159 -0.0369 0.1869 0.054 Uiso 1 1 calc R . .
H11B H 0.2075 -0.0989 0.1852 0.054 Uiso 1 1 calc R . .
H11C H 0.2016 0.0318 0.2233 0.054 Uiso 1 1 calc R . .
C12 C 0.1212(3) -0.2749(4) 0.23824(17) 0.0431(10) Uani 1 1 d . . .
H12A H 0.1206 -0.3346 0.2708 0.052 Uiso 1 1 calc R . .
H12B H 0.1494 -0.3208 0.2114 0.052 Uiso 1 1 calc R . .
H12C H 0.0621 -0.2523 0.2187 0.052 Uiso 1 1 calc R . .
C13 C 0.2615(2) -0.1788(4) 0.29235(17) 0.0430(10) Uani 1 1 d . . .
H13A H 0.2918 -0.0959 0.3074 0.052 Uiso 1 1 calc R . .
H13B H 0.2917 -0.2230 0.2662 0.052 Uiso 1 1 calc R . .
H13C H 0.2594 -0.2398 0.3242 0.052 Uiso 1 1 calc R . .
C20 C -0.0236(2) 0.1049(4) 0.37463(16) 0.0355(9) Uani 1 1 d . . .
C21 C -0.1138(3) 0.0577(5) 0.3463(2) 0.0698(15) Uani 1 1 d . . .
H21A H -0.1261 0.0786 0.3052 0.084 Uiso 1 1 calc R . .
H21B H -0.1553 0.1041 0.3639 0.084 Uiso 1 1 calc R . .
H21C H -0.1181 -0.0399 0.3515 0.084 Uiso 1 1 calc R . .
C22 C -0.0071(4) 0.0743(7) 0.4375(2) 0.088(2) Uani 1 1 d . . .
H22A H -0.0072 -0.0236 0.4431 0.105 Uiso 1 1 calc R . .
H22B H -0.0522 0.1154 0.4534 0.105 Uiso 1 1 calc R . .
H22C H 0.0487 0.1113 0.4570 0.105 Uiso 1 1 calc R . .
C23 C -0.0155(3) 0.2533(4) 0.3644(2) 0.0664(15) Uani 1 1 d . . .
H23A H 0.0430 0.2829 0.3819 0.080 Uiso 1 1 calc R . .
H23B H -0.0561 0.3031 0.3815 0.080 Uiso 1 1 calc R . .
H23C H -0.0281 0.2708 0.3230 0.080 Uiso 1 1 calc R . .
C30 C 0.2889(3) 0.0973(4) 0.45819(16) 0.0385(10) Uani 1 1 d . . .
C31 C 0.2502(3) 0.1749(5) 0.5013(2) 0.0614(13) Uani 1 1 d . . .
H31A H 0.1929 0.2073 0.4823 0.074 Uiso 1 1 calc R . .
H31B H 0.2869 0.2520 0.5161 0.074 Uiso 1 1 calc R . .
H31C H 0.2458 0.1150 0.5331 0.074 Uiso 1 1 calc R . .
C32 C 0.3814(3) 0.0573(5) 0.4861(2) 0.0641(14) Uani 1 1 d . . .
H32A H 0.3821 0.0002 0.5196 0.077 Uiso 1 1 calc R . .
H32B H 0.4155 0.1388 0.4982 0.077 Uiso 1 1 calc R . .
H32C H 0.4060 0.0074 0.4584 0.077 Uiso 1 1 calc R . .
C33 C 0.2865(3) 0.1850(4) 0.4061(2) 0.0605(13) Uani 1 1 d . . .
H33A H 0.3099 0.1346 0.3780 0.073 Uiso 1 1 calc R . .
H33B H 0.3209 0.2664 0.4177 0.073 Uiso 1 1 calc R . .
H33C H 0.2271 0.2108 0.3890 0.073 Uiso 1 1 calc R . .
C40 C 0.1230(3) -0.3581(4) 0.42965(19) 0.0437(10) Uani 1 1 d . . .
C41 C 0.1781(3) -0.4525(4) 0.4024(2) 0.0584(13) Uani 1 1 d . . .
H41A H 0.1768 -0.4222 0.3632 0.070 Uiso 1 1 calc R . .
H41B H 0.1555 -0.5446 0.4012 0.070 Uiso 1 1 calc R . .
H41C H 0.2373 -0.4512 0.4251 0.070 Uiso 1 1 calc R . .
C42 C 0.1259(4) -0.4092(5) 0.4902(2) 0.0716(15) Uani 1 1 d . . .
H42A H 0.1855 -0.4117 0.5122 0.086 Uiso 1 1 calc R . .
H42B H 0.1014 -0.5001 0.4881 0.086 Uiso 1 1 calc R . .
H42C H 0.0926 -0.3484 0.5090 0.086 Uiso 1 1 calc R . .
C43 C 0.0318(3) -0.3586(5) 0.3945(2) 0.0705(15) Uani 1 1 d . . .
H43A H -0.0045 -0.3069 0.4146 0.085 Uiso 1 1 calc R . .
H43B H 0.0109 -0.4518 0.3891 0.085 Uiso 1 1 calc R . .
H43C H 0.0297 -0.3174 0.3570 0.085 Uiso 1 1 calc R . .
C51 C 0.0439(3) 0.2351(5) 0.1117(2) 0.0529(12) Uani 1 1 d . . .
H51A H 0.0849 0.2141 0.1484 0.063 Uiso 1 1 calc R . .
H51B H 0.0702 0.3035 0.0910 0.063 Uiso 1 1 calc R . .
C52 C 0.0236(3) 0.1108(5) 0.07640(19) 0.0537(12) Uani 1 1 d . . .
H52A H -0.0180 0.1311 0.0400 0.064 Uiso 1 1 calc R . .
H52B H 0.0763 0.0735 0.0674 0.064 Uiso 1 1 calc R . .
C54 C -0.0507(3) -0.0971(5) 0.07716(18) 0.0511(11) Uani 1 1 d . . .
H54A H -0.0062 -0.1620 0.0720 0.061 Uiso 1 1 calc R . .
H54B H -0.0836 -0.0684 0.0388 0.061 Uiso 1 1 calc R . .
C55 C -0.1090(3) -0.1617(4) 0.10954(18) 0.0494(11) Uani 1 1 d . . .
H55A H -0.1391 -0.2395 0.0880 0.059 Uiso 1 1 calc R . .
H55B H -0.0763 -0.1935 0.1475 0.059 Uiso 1 1 calc R . .
C57 C -0.2327(3) -0.1061(5) 0.1433(2) 0.0530(12) Uani 1 1 d . . .
H57A H -0.2064 -0.1443 0.1815 0.064 Uiso 1 1 calc R . .
H57B H -0.2681 -0.1767 0.1198 0.064 Uiso 1 1 calc R . .
C58 C -0.2862(3) 0.0146(5) 0.1491(2) 0.0583(13) Uani 1 1 d . . .
H58A H -0.3088 0.0563 0.1110 0.070 Uiso 1 1 calc R . .
H58B H -0.3353 -0.0124 0.1652 0.070 Uiso 1 1 calc R . .
C60 C -0.2701(3) 0.2410(5) 0.1818(3) 0.0791(17) Uani 1 1 d . . .
H60A H -0.2832 0.2712 0.1413 0.095 Uiso 1 1 calc R . .
H60B H -0.3242 0.2399 0.1951 0.095 Uiso 1 1 calc R . .
C61 C -0.2102(3) 0.3311(6) 0.2163(3) 0.0817(17) Uani 1 1 d . . .
H61A H -0.2341 0.4237 0.2112 0.098 Uiso 1 1 calc R . .
H61B H -0.2040 0.3063 0.2571 0.098 Uiso 1 1 calc R . .
C63 C -0.1082(4) 0.4375(5) 0.1696(2) 0.0681(15) Uani 1 1 d . . .
H63A H -0.1051 0.5246 0.1902 0.082 Uiso 1 1 calc R . .
H63B H -0.1533 0.4443 0.1337 0.082 Uiso 1 1 calc R . .
C64 C -0.0238(3) 0.4064(5) 0.1561(2) 0.0641(14) Uani 1 1 d . . .
H64A H -0.0058 0.4817 0.1344 0.077 Uiso 1 1 calc R . .
H64B H 0.0206 0.3931 0.1920 0.077 Uiso 1 1 calc R . .

loop_
_atom_site_aniso_label
_atom_site_aniso_U_11
_atom_site_aniso_U_22
_atom_site_aniso_U_33
_atom_site_aniso_U_23
_atom_site_aniso_U_13
_atom_site_aniso_U_12
S1 0.0330(5) 0.0361(5) 0.0232(5) -0.0002(4) 0.0038(4) 0.0070(4)
S2 0.0380(6) 0.0369(6) 0.0243(5) 0.0059(4) 0.0061(4) 0.0086(4)
Al1 0.0342(6) 0.0277(6) 0.0236(6) 0.0010(5) 0.0043(5) 0.0061(4)
Na1 0.0329(8) 0.0449(9) 0.0276(8) -0.0004(7) 0.0046(6) -0.0012(6)
O1 0.0326(15) 0.0499(16) 0.0373(16) -0.0043(13) -0.0028(12) 0.0016(12)
O2 0.0489(16) 0.0380(15) 0.0285(15) 0.0080(12) 0.0067(12) 0.0082(12)
O3 0.0395(16) 0.0500(16) 0.0363(16) 0.0081(13) 0.0076(12) 0.0175(13)
O4 0.0551(18) 0.0588(18) 0.0261(15) 0.0036(14) 0.0127(13) 0.0104(14)
O50 0.0525(18) 0.0512(18) 0.0404(17) 0.0035(15) 0.0049(14) -0.0054(14)
O53 0.0404(16) 0.0619(18) 0.0279(15) 0.0015(14) 0.0097(12) -0.0057(13)
O56 0.0407(16) 0.0520(17) 0.0374(16) -0.0018(14) 0.0110(13) -0.0091(13)
O59 0.0457(18) 0.0617(19) 0.064(2) -0.0037(17) 0.0154(16) 0.0083(15)
O62 0.0515(19) 0.0558(19) 0.058(2) -0.0003(16) 0.0107(16) 0.0113(14)
N1 0.0314(17) 0.0333(17) 0.0249(17) -0.0017(14) 0.0028(13) 0.0129(13)
N2 0.0400(18) 0.0442(19) 0.0213(16) -0.0017(15) 0.0079(14) 0.0098(14)
N3 0.0414(18) 0.0314(17) 0.0203(16) 0.0019(14) 0.0022(14) 0.0036(14)
N4 0.0357(17) 0.0292(17) 0.0336(18) 0.0070(14) 0.0031(14) 0.0030(13)
C10 0.036(2) 0.033(2) 0.027(2) -0.0041(17) 0.0064(17) 0.0060(16)
C11 0.057(3) 0.045(2) 0.038(2) 0.003(2) 0.021(2) 0.008(2)
C12 0.052(3) 0.039(2) 0.037(2) -0.010(2) 0.010(2) -0.0004(19)
C13 0.038(2) 0.049(2) 0.042(3) -0.008(2) 0.0082(19) 0.0079(18)
C20 0.038(2) 0.037(2) 0.034(2) 0.0001(18) 0.0127(18) 0.0094(17)
C21 0.048(3) 0.070(3) 0.096(4) -0.028(3) 0.028(3) -0.006(2)
C22 0.102(4) 0.121(5) 0.049(3) 0.018(3) 0.037(3) 0.062(4)
C23 0.076(3) 0.044(3) 0.091(4) -0.010(3) 0.045(3) 0.006(2)
C30 0.046(2) 0.032(2) 0.034(2) -0.0067(18) 0.0016(18) -0.0062(17)
C31 0.087(4) 0.046(3) 0.052(3) -0.014(2) 0.018(3) 0.005(2)
C32 0.048(3) 0.060(3) 0.075(4) -0.022(3) -0.005(2) -0.005(2)
C33 0.085(4) 0.045(3) 0.050(3) 0.003(2) 0.013(3) -0.018(2)
C40 0.050(3) 0.029(2) 0.054(3) 0.006(2) 0.016(2) -0.0009(18)
C41 0.074(3) 0.031(2) 0.073(3) 0.002(2) 0.021(3) 0.004(2)
C42 0.101(4) 0.053(3) 0.072(4) 0.016(3) 0.042(3) -0.007(3)
C43 0.056(3) 0.045(3) 0.103(4) 0.001(3) 0.003(3) -0.009(2)
C51 0.041(3) 0.068(3) 0.052(3) 0.018(2) 0.017(2) -0.010(2)
C52 0.047(3) 0.078(3) 0.041(3) 0.011(3) 0.021(2) 0.003(2)
C54 0.051(3) 0.067(3) 0.034(2) -0.015(2) 0.008(2) -0.002(2)
C55 0.053(3) 0.056(3) 0.034(2) -0.012(2) 0.001(2) -0.006(2)
C57 0.043(3) 0.066(3) 0.051(3) 0.004(2) 0.012(2) -0.014(2)
C58 0.033(2) 0.083(3) 0.056(3) 0.006(3) 0.006(2) -0.009(2)
C60 0.054(3) 0.078(4) 0.106(5) -0.009(4) 0.020(3) 0.021(3)
C61 0.068(4) 0.080(4) 0.098(5) -0.024(3) 0.021(3) 0.027(3)
C63 0.097(4) 0.046(3) 0.057(3) 0.003(3) 0.010(3) 0.013(3)
C64 0.079(4) 0.055(3) 0.059(3) 0.006(3) 0.016(3) -0.011(3)

loop_
_atom_type_symbol
_atom_type_description
_atom_type_scat_dispersion_real
_atom_type_scat_dispersion_imag
_atom_type_scat_source
C C 0.0033 0.0016 'International Tables Vol C Tables 4.2.6.8 and 6.1.1.4'
H H 0.0000 0.0000 'International Tables Vol C Tables 4.2.6.8 and 6.1.1.4'
N N 0.0061 0.0033 'International Tables Vol C Tables 4.2.6.8 and 6.1.1.4'
O O 0.0106 0.0060 'International Tables Vol C Tables 4.2.6.8 and 6.1.1.4'
Na Na 0.0362 0.0249 'International Tables Vol C Tables 4.2.6.8 and 6.1.1.4'
Al Al 0.0645 0.0514 'International Tables Vol C Tables 4.2.6.8 and 6.1.1.4'
S S 0.1246 0.1234 'International Tables Vol C Tables 4.2.6.8 and 6.1.1.4'

loop_
_geom_angle_atom_site_label_1
_geom_angle_atom_site_label_2
_geom_angle_atom_site_label_3
_geom_angle
_geom_angle_site_symmetry_1
_geom_angle_site_symmetry_3
_geom_angle_publ_flag
O2 S1 O1 109.47(16) . . ?
O2 S1 N1 114.52(16) . . ?
O1 S1 N1 113.24(16) . . ?
O2 S1 N2 113.85(16) . . ?
O1 S1 N2 113.86(17) . . ?
N1 S1 N2 91.01(15) . . ?
O2 S1 Al1 126.43(12) . . ?
O1 S1 Al1 124.10(12) . . ?
N1 S1 Al1 45.77(10) . . ?
N2 S1 Al1 45.24(11) . . ?
O2 S1 Na1 54.36(11) . . ?
O1 S1 Na1 55.25(11) . . ?
N1 S1 Na1 137.90(11) . . ?
N2 S1 Na1 131.10(12) . . ?
Al1 S1 Na1 176.26(5) . . ?
O3 S2 O4 112.12(16) . . ?
O3 S2 N4 112.14(16) . . ?
O4 S2 N4 114.16(17) . . ?
O3 S2 N3 113.57(16) . . ?
O4 S2 N3 112.34(16) . . ?
N4 S2 N3 90.94(15) . . ?
O3 S2 Al1 122.27(11) . . ?
O4 S2 Al1 125.61(12) . . ?
N4 S2 Al1 45.50(10) . . ?
N3 S2 Al1 45.48(11) . . ?
N2 Al1 N3 128.85(14) . . ?
N2 Al1 N4 126.09(14) . . ?
N3 Al1 N4 78.04(14) . . ?
N2 Al1 N1 77.33(13) . . ?
N3 Al1 N1 127.32(14) . . ?
N4 Al1 N1 127.12(14) . . ?
N2 Al1 S2 142.60(10) . . ?
N3 Al1 S2 39.05(10) . . ?
N4 Al1 S2 39.01(10) . . ?
N1 Al1 S2 140.04(10) . . ?
N2 Al1 S1 38.64(9) . . ?
N3 Al1 S1 142.70(10) . . ?
N4 Al1 S1 139.26(11) . . ?
N1 Al1 S1 38.69(9) . . ?
S2 Al1 S1 177.83(6) . . ?
O53 Na1 O50 68.14(10) . . ?
O53 Na1 O62 136.45(11) . . ?
O50 Na1 O62 68.50(11) . . ?
O53 Na1 O56 66.52(9) . . ?
O50 Na1 O56 110.35(11) . . ?
O62 Na1 O56 127.16(11) . . ?
O53 Na1 O59 132.18(11) . . ?
O50 Na1 O59 118.36(11) . . ?
O62 Na1 O59 68.37(11) . . ?
O56 Na1 O59 67.43(10) . . ?
O53 Na1 O2 96.93(10) . . ?
O50 Na1 O2 91.37(10) . . ?
O62 Na1 O2 88.00(10) . . ?
O56 Na1 O2 143.12(11) . . ?
O59 Na1 O2 128.27(11) . . ?
O53 Na1 O1 95.58(10) . . ?
O50 Na1 O1 143.52(11) . . ?
O62 Na1 O1 122.33(11) . . ?
O56 Na1 O1 90.51(10) . . ?
O59 Na1 O1 96.98(11) . . ?
O2 Na1 O1 57.18(9) . . ?
O53 Na1 S1 98.43(8) . . ?
O50 Na1 S1 118.44(8) . . ?
O62 Na1 S1 105.40(9) . . ?
O56 Na1 S1 118.06(9) . . ?
O59 Na1 S1 113.99(9) . . ?
O2 Na1 S1 28.43(6) . . ?
O1 Na1 S1 28.80(6) . . ?
O53 Na1 C51 47.66(12) . . ?
O50 Na1 C51 26.45(11) . . ?
O62 Na1 C51 91.69(12) . . ?
O56 Na1 C51 106.94(12) . . ?
O59 Na1 C51 142.93(12) . . ?
O2 Na1 C51 79.31(11) . . ?
O1 Na1 C51 120.00(11) . . ?
S1 Na1 C51 101.07(10) . . ?
S1 O1 Na1 95.95(14) . . ?
S1 O2 Na1 97.21(14) . . ?
C64 O50 C51 113.7(4) . . ?
C64 O50 Na1 107.5(2) . . ?
C51 O50 Na1 104.1(2) . . ?
C52 O53 C54 113.9(3) . . ?
C52 O53 Na1 116.9(2) . . ?
C54 O53 Na1 117.1(2) . . ?
C57 O56 C55 113.0(3) . . ?
C57 O56 Na1 107.7(2) . . ?
C55 O56 Na1 104.6(2) . . ?
C58 O59 C60 111.7(4) . . ?
C58 O59 Na1 114.4(2) . . ?
C60 O59 Na1 112.8(3) . . ?
C63 O62 C61 118.1(4) . . ?
C63 O62 Na1 114.0(3) . . ?
C61 O62 Na1 112.9(3) . . ?
C10 N1 S1 124.5(2) . . ?
C10 N1 Al1 139.2(2) . . ?
S1 N1 Al1 95.54(14) . . ?
C20 N2 S1 123.6(2) . . ?
C20 N2 Al1 140.2(2) . . ?
S1 N2 Al1 96.11(15) . . ?
C30 N3 S2 122.7(2) . . ?
C30 N3 Al1 140.3(2) . . ?
S2 N3 Al1 95.47(15) . . ?
C40 N4 S2 123.3(3) . . ?
C40 N4 Al1 138.6(3) . . ?
S2 N4 Al1 95.49(15) . . ?
N1 C10 C11 112.4(3) . . ?
N1 C10 C13 105.6(3) . . ?
C11 C10 C13 109.2(3) . . ?
N1 C10 C12 110.5(3) . . ?
C11 C10 C12 109.4(3) . . ?
C13 C10 C12 109.8(3) . . ?
N2 C20 C22 105.1(3) . . ?
N2 C20 C23 111.5(3) . . ?
C22 C20 C23 111.1(4) . . ?
N2 C20 C21 111.0(3) . . ?
C22 C20 C21 108.3(4) . . ?
C23 C20 C21 109.7(4) . . ?
N3 C30 C33 105.7(3) . . ?
N3 C30 C31 110.5(3) . . ?
C33 C30 C31 109.3(4) . . ?
N3 C30 C32 111.2(3) . . ?
C33 C30 C32 110.3(4) . . ?
C31 C30 C32 109.7(4) . . ?
N4 C40 C43 106.0(3) . . ?
N4 C40 C42 111.5(4) . . ?
C43 C40 C42 110.0(4) . . ?
N4 C40 C41 111.5(3) . . ?
C43 C40 C41 109.8(4) . . ?
C42 C40 C41 108.0(4) . . ?
O50 C51 C52 108.2(3) . . ?
O50 C51 Na1 49.42(17) . . ?
C52 C51 Na1 83.2(2) . . ?
O53 C52 C51 106.9(3) . . ?
O53 C54 C55 108.2(3) . . ?
O56 C55 C54 105.4(4) . . ?
O56 C57 C58 105.8(3) . . ?
O59 C58 C57 107.8(3) . . ?
C61 C60 O59 108.4(4) . . ?
O62 C61 C60 114.8(4) . . ?
O62 C63 C64 108.0(4) . . ?
O50 C64 C63 107.2(4) . . ?

loop_
_geom_bond_atom_site_label_1
_geom_bond_atom_site_label_2
_geom_bond_distance
_geom_bond_site_symmetry_2
_geom_bond_publ_flag
S1 O2 1.452(3) . ?
S1 O1 1.466(3) . ?
S1 N1 1.617(3) . ?
S1 N2 1.617(3) . ?
S1 Al1 2.5752(14) . ?
S1 Na1 3.0267(17) . ?
S2 O3 1.450(3) . ?
S2 O4 1.452(3) . ?
S2 N4 1.624(3) . ?
S2 N3 1.625(3) . ?
S2 Al1 2.5681(14) . ?
Al1 N2 1.839(3) . ?
Al1 N3 1.839(3) . ?
Al1 N4 1.840(3) . ?
Al1 N1 1.854(3) . ?
Na1 O53 2.409(3) . ?
Na1 O50 2.447(3) . ?
Na1 O62 2.447(3) . ?
Na1 O56 2.457(3) . ?
Na1 O59 2.467(3) . ?
Na1 O2 2.479(3) . ?
Na1 O1 2.500(3) . ?
Na1 C51 3.124(4) . ?
O50 C64 1.422(5) . ?
O50 C51 1.435(5) . ?
O53 C52 1.411(5) . ?
O53 C54 1.429(5) . ?
O56 C57 1.418(5) . ?
O56 C55 1.427(5) . ?
O59 C58 1.428(5) . ?
O59 C60 1.437(5) . ?
O62 C63 1.410(6) . ?
O62 C61 1.420(6) . ?
N1 C10 1.478(4) . ?
N2 C20 1.496(5) . ?
N3 C30 1.487(5) . ?
N4 C40 1.483(5) . ?
C10 C11 1.522(5) . ?
C10 C13 1.523(5) . ?
C10 C12 1.545(5) . ?
C20 C22 1.498(6) . ?
C20 C23 1.501(6) . ?
C20 C21 1.523(6) . ?
C30 C33 1.513(6) . ?
C30 C31 1.529(6) . ?
C30 C32 1.532(6) . ?
C40 C43 1.510(6) . ?
C40 C42 1.526(6) . ?
C40 C41 1.532(6) . ?
C51 C52 1.488(6) . ?
C54 C55 1.489(6) . ?
C57 C58 1.497(6) . ?
C60 C61 1.428(7) . ?
C63 C64 1.493(7) . ?

loop_
_geom_torsion_atom_site_label_1
_geom_torsion_atom_site_label_2
_geom_torsion_atom_site_label_3
_geom_torsion_atom_site_label_4
_geom_torsion
_geom_torsion_site_symmetry_1
_geom_torsion_site_symmetry_2
_geom_torsion_site_symmetry_3
_geom_torsion_site_symmetry_4
_geom_torsion_publ_flag
O3 S2 Al1 N2 176.0(2) . . . . ?
O4 S2 Al1 N2 -4.4(3) . . . . ?
N4 S2 Al1 N2 85.8(2) . . . . ?
N3 S2 Al1 N2 -91.6(2) . . . . ?
O3 S2 Al1 N3 -92.4(2) . . . . ?
O4 S2 Al1 N3 87.2(2) . . . . ?
N4 S2 Al1 N3 177.3(2) . . . . ?
O3 S2 Al1 N4 90.2(2) . . . . ?
O4 S2 Al1 N4 -90.1(2) . . . . ?
N3 S2 Al1 N4 -177.3(2) . . . . ?
O3 S2 Al1 N1 -0.9(2) . . . . ?
O4 S2 Al1 N1 178.8(2) . . . . ?
N4 S2 Al1 N1 -91.1(2) . . . . ?
N3 S2 Al1 N1 91.6(2) . . . . ?
O2 S1 Al1 N2 88.6(2) . . . . ?
O1 S1 Al1 N2 -91.0(2) . . . . ?
N1 S1 Al1 N2 178.7(2) . . . . ?
O2 S1 Al1 N3 -2.3(2) . . . . ?
O1 S1 Al1 N3 178.1(2) . . . . ?
N1 S1 Al1 N3 87.8(2) . . . . ?
N2 S1 Al1 N3 -90.9(2) . . . . ?
O2 S1 Al1 N4 178.2(2) . . . . ?
O1 S1 Al1 N4 -1.3(2) . . . . ?
N1 S1 Al1 N4 -91.7(2) . . . . ?
N2 S1 Al1 N4 89.6(2) . . . . ?
O2 S1 Al1 N1 -90.1(2) . . . . ?
O1 S1 Al1 N1 90.3(2) . . . . ?
N2 S1 Al1 N1 -178.7(2) . . . . ?
O2 S1 Na1 O53 89.00(14) . . . . ?
O1 S1 Na1 O53 -86.24(15) . . . . ?
N1 S1 Na1 O53 0.8(2) . . . . ?
N2 S1 Na1 O53 -179.00(17) . . . . ?
O2 S1 Na1 O50 19.35(15) . . . . ?
O1 S1 Na1 O50 -155.88(16) . . . . ?
N1 S1 Na1 O50 -68.8(2) . . . . ?
N2 S1 Na1 O50 111.35(18) . . . . ?
O2 S1 Na1 O62 -54.21(15) . . . . ?
O1 S1 Na1 O62 130.56(16) . . . . ?
N1 S1 Na1 O62 -142.39(19) . . . . ?
N2 S1 Na1 O62 37.79(19) . . . . ?
O2 S1 Na1 O56 156.82(16) . . . . ?
O1 S1 Na1 O56 -18.42(15) . . . . ?
N1 S1 Na1 O56 68.6(2) . . . . ?
N2 S1 Na1 O56 -111.18(18) . . . . ?
O2 S1 Na1 O59 -127.00(16) . . . . ?
O1 S1 Na1 O59 57.76(16) . . . . ?
N1 S1 Na1 O59 144.82(19) . . . . ?
N2 S1 Na1 O59 -35.0(2) . . . . ?
O1 S1 Na1 O2 -175.23(19) . . . . ?
N1 S1 Na1 O2 -88.2(2) . . . . ?
N2 S1 Na1 O2 92.0(2) . . . . ?
O2 S1 Na1 O1 175.23(19) . . . . ?
N1 S1 Na1 O1 87.1(2) . . . . ?
N2 S1 Na1 O1 -92.8(2) . . . . ?
O2 S1 Na1 C51 40.67(16) . . . . ?
O1 S1 Na1 C51 -134.57(16) . . . . ?
N1 S1 Na1 C51 -47.5(2) . . . . ?
N2 S1 Na1 C51 132.67(19) . . . . ?
O2 S1 O1 Na1 -4.11(16) . . . . ?
N1 S1 O1 Na1 -133.22(13) . . . . ?
N2 S1 O1 Na1 124.60(14) . . . . ?
Al1 S1 O1 Na1 175.53(6) . . . . ?
O53 Na1 O1 S1 97.36(13) . . . . ?
O50 Na1 O1 S1 37.2(2) . . . . ?
O62 Na1 O1 S1 -60.09(17) . . . . ?
O56 Na1 O1 S1 163.81(13) . . . . ?
O59 Na1 O1 S1 -128.87(14) . . . . ?
O2 Na1 O1 S1 2.70(11) . . . . ?
C51 Na1 O1 S1 53.84(18) . . . . ?
O1 S1 O2 Na1 4.15(16) . . . . ?
N1 S1 O2 Na1 132.56(14) . . . . ?
N2 S1 O2 Na1 -124.56(15) . . . . ?
Al1 S1 O2 Na1 -175.48(6) . . . . ?
O53 Na1 O2 S1 -94.91(13) . . . . ?
O50 Na1 O2 S1 -163.06(13) . . . . ?
O62 Na1 O2 S1 128.51(14) . . . . ?
O56 Na1 O2 S1 -35.4(2) . . . . ?
O59 Na1 O2 S1 68.32(18) . . . . ?
O1 Na1 O2 S1 -2.73(11) . . . . ?
C51 Na1 O2 S1 -139.39(15) . . . . ?
O53 Na1 O50 C64 -155.5(3) . . . . ?
O62 Na1 O50 C64 28.7(3) . . . . ?
O56 Na1 O50 C64 151.8(3) . . . . ?
O59 Na1 O50 C64 77.2(3) . . . . ?
O2 Na1 O50 C64 -58.6(3) . . . . ?
O1 Na1 O50 C64 -87.0(3) . . . . ?
S1 Na1 O50 C64 -67.7(3) . . . . ?
C51 Na1 O50 C64 -120.9(4) . . . . ?
O53 Na1 O50 C51 -34.6(2) . . . . ?
O62 Na1 O50 C51 149.6(3) . . . . ?
O56 Na1 O50 C51 -87.3(3) . . . . ?
O59 Na1 O50 C51 -161.9(2) . . . . ?
O2 Na1 O50 C51 62.3(2) . . . . ?
O1 Na1 O50 C51 33.9(3) . . . . ?
S1 Na1 O50 C51 53.2(3) . . . . ?
O50 Na1 O53 C52 4.2(3) . . . . ?
O62 Na1 O53 C52 9.9(3) . . . . ?
O56 Na1 O53 C52 129.8(3) . . . . ?
O59 Na1 O53 C52 113.3(3) . . . . ?
O2 Na1 O53 C52 -84.5(3) . . . . ?
O1 Na1 O53 C52 -142.0(3) . . . . ?
S1 Na1 O53 C52 -113.2(3) . . . . ?
C51 Na1 O53 C52 -15.8(3) . . . . ?
O50 Na1 O53 C54 -136.2(3) . . . . ?
O62 Na1 O53 C54 -130.5(3) . . . . ?
O56 Na1 O53 C54 -10.6(3) . . . . ?
O59 Na1 O53 C54 -27.1(3) . . . . ?
O2 Na1 O53 C54 135.1(3) . . . . ?
O1 Na1 O53 C54 77.6(3) . . . . ?
S1 Na1 O53 C54 106.4(3) . . . . ?
C51 Na1 O53 C54 -156.2(3) . . . . ?
O53 Na1 O56 C57 160.9(3) . . . . ?
O50 Na1 O56 C57 -145.5(2) . . . . ?
O62 Na1 O56 C57 -67.6(3) . . . . ?
O59 Na1 O56 C57 -32.3(2) . . . . ?
O2 Na1 O56 C57 92.0(3) . . . . ?
O1 Na1 O56 C57 65.0(3) . . . . ?
S1 Na1 O56 C57 73.8(3) . . . . ?
C51 Na1 O56 C57 -173.3(2) . . . . ?
O53 Na1 O56 C55 40.4(2) . . . . ?
O50 Na1 O56 C55 94.0(2) . . . . ?
O62 Na1 O56 C55 171.9(2) . . . . ?
O59 Na1 O56 C55 -152.8(2) . . . . ?
O2 Na1 O56 C55 -28.5(3) . . . . ?
O1 Na1 O56 C55 -55.5(2) . . . . ?
S1 Na1 O56 C55 -46.7(2) . . . . ?
C51 Na1 O56 C55 66.2(2) . . . . ?
O53 Na1 O59 C58 14.7(3) . . . . ?
O50 Na1 O59 C58 100.1(3) . . . . ?
O62 Na1 O59 C58 148.6(3) . . . . ?
O56 Na1 O59 C58 -1.7(3) . . . . ?
O2 Na1 O59 C58 -142.5(3) . . . . ?
O1 Na1 O59 C58 -89.3(3) . . . . ?
S1 Na1 O59 C58 -113.6(3) . . . . ?
C51 Na1 O59 C58 86.8(3) . . . . ?
O53 Na1 O59 C60 -114.4(3) . . . . ?
O50 Na1 O59 C60 -29.1(4) . . . . ?
O62 Na1 O59 C60 19.5(3) . . . . ?
O56 Na1 O59 C60 -130.8(4) . . . . ?
O2 Na1 O59 C60 88.4(4) . . . . ?
O1 Na1 O59 C60 141.6(3) . . . . ?
S1 Na1 O59 C60 117.3(3) . . . . ?
C51 Na1 O59 C60 -42.3(4) . . . . ?
O53 Na1 O62 C63 -0.9(4) . . . . ?
O50 Na1 O62 C63 4.8(3) . . . . ?
O56 Na1 O62 C63 -95.0(3) . . . . ?
O59 Na1 O62 C63 -130.0(3) . . . . ?
O2 Na1 O62 C63 97.1(3) . . . . ?
O1 Na1 O62 C63 145.5(3) . . . . ?
S1 Na1 O62 C63 119.8(3) . . . . ?
C51 Na1 O62 C63 17.9(3) . . . . ?
O53 Na1 O62 C61 137.4(3) . . . . ?
O50 Na1 O62 C61 143.1(4) . . . . ?
O56 Na1 O62 C61 43.3(4) . . . . ?
O59 Na1 O62 C61 8.3(3) . . . . ?
O2 Na1 O62 C61 -124.6(3) . . . . ?
O1 Na1 O62 C61 -76.2(4) . . . . ?
S1 Na1 O62 C61 -101.9(3) . . . . ?
C51 Na1 O62 C61 156.2(3) . . . . ?
O2 S1 N1 C10 -70.5(3) . . . . ?
O1 S1 N1 C10 56.0(3) . . . . ?
N2 S1 N1 C10 172.6(3) . . . . ?
Al1 S1 N1 C10 171.6(4) . . . . ?
Na1 S1 N1 C10 -7.3(4) . . . . ?
O2 S1 N1 Al1 117.83(15) . . . . ?
O1 S1 N1 Al1 -115.68(16) . . . . ?
N2 S1 N1 Al1 0.92(16) . . . . ?
Na1 S1 N1 Al1 -178.94(8) . . . . ?
N2 Al1 N1 C10 -170.3(4) . . . . ?
N3 Al1 N1 C10 60.1(4) . . . . ?
N4 Al1 N1 C10 -44.3(4) . . . . ?
S2 Al1 N1 C10 7.8(5) . . . . ?
S1 Al1 N1 C10 -169.4(5) . . . . ?
N2 Al1 N1 S1 -0.83(14) . . . . ?
N3 Al1 N1 S1 -130.41(16) . . . . ?
N4 Al1 N1 S1 125.11(16) . . . . ?
S2 Al1 N1 S1 177.22(9) . . . . ?
O2 S1 N2 C20 59.2(3) . . . . ?
O1 S1 N2 C20 -67.3(3) . . . . ?
N1 S1 N2 C20 176.7(3) . . . . ?
Al1 S1 N2 C20 177.6(4) . . . . ?
Na1 S1 N2 C20 -3.4(4) . . . . ?
O2 S1 N2 Al1 -118.42(16) . . . . ?
O1 S1 N2 Al1 115.13(16) . . . . ?
N1 S1 N2 Al1 -0.93(16) . . . . ?
Na1 S1 N2 Al1 178.95(7) . . . . ?
N3 Al1 N2 C20 -48.0(5) . . . . ?
N4 Al1 N2 C20 57.0(4) . . . . ?
N1 Al1 N2 C20 -176.1(4) . . . . ?
S2 Al1 N2 C20 6.0(5) . . . . ?
S1 Al1 N2 C20 -176.9(5) . . . . ?
N3 Al1 N2 S1 128.92(17) . . . . ?
N4 Al1 N2 S1 -126.14(17) . . . . ?
N1 Al1 N2 S1 0.83(14) . . . . ?
S2 Al1 N2 S1 -177.11(9) . . . . ?
O3 S2 N3 C30 -78.4(3) . . . . ?
O4 S2 N3 C30 50.2(3) . . . . ?
N4 S2 N3 C30 166.9(3) . . . . ?
Al1 S2 N3 C30 168.8(4) . . . . ?
O3 S2 N3 Al1 112.83(17) . . . . ?
O4 S2 N3 Al1 -118.61(16) . . . . ?
N4 S2 N3 Al1 -1.91(15) . . . . ?
N2 Al1 N3 C30 -36.4(4) . . . . ?
N4 Al1 N3 C30 -163.4(4) . . . . ?
N1 Al1 N3 C30 68.7(4) . . . . ?
S2 Al1 N3 C30 -165.1(5) . . . . ?
S1 Al1 N3 C30 16.9(5) . . . . ?
N2 Al1 N3 S2 128.77(16) . . . . ?
N4 Al1 N3 S2 1.72(14) . . . . ?
N1 Al1 N3 S2 -126.17(15) . . . . ?
S1 Al1 N3 S2 -177.93(9) . . . . ?
O3 S2 N4 C40 50.6(3) . . . . ?
O4 S2 N4 C40 -78.3(3) . . . . ?
N3 S2 N4 C40 166.6(3) . . . . ?
Al1 S2 N4 C40 164.7(4) . . . . ?
O3 S2 N4 Al1 -114.10(15) . . . . ?
O4 S2 N4 Al1 116.99(16) . . . . ?
N3 S2 N4 Al1 1.91(15) . . . . ?
N2 Al1 N4 C40 68.0(4) . . . . ?
N3 Al1 N4 C40 -162.3(4) . . . . ?
N1 Al1 N4 C40 -34.2(4) . . . . ?
S2 Al1 N4 C40 -160.5(5) . . . . ?
S1 Al1 N4 C40 17.4(5) . . . . ?
N2 Al1 N4 S2 -131.44(16) . . . . ?
N3 Al1 N4 S2 -1.72(14) . . . . ?
N1 Al1 N4 S2 126.37(16) . . . . ?
S1 Al1 N4 S2 177.96(8) . . . . ?
S1 N1 C10 C11 47.0(4) . . . . ?
Al1 N1 C10 C11 -145.8(3) . . . . ?
S1 N1 C10 C13 165.9(3) . . . . ?
Al1 N1 C10 C13 -26.9(5) . . . . ?
S1 N1 C10 C12 -75.4(4) . . . . ?
Al1 N1 C10 C12 91.8(4) . . . . ?
S1 N2 C20 C22 171.5(4) . . . . ?
Al1 N2 C20 C22 -12.2(6) . . . . ?
S1 N2 C20 C23 -68.0(4) . . . . ?
Al1 N2 C20 C23 108.3(4) . . . . ?
S1 N2 C20 C21 54.6(4) . . . . ?
Al1 N2 C20 C21 -129.1(4) . . . . ?
S2 N3 C30 C33 164.9(3) . . . . ?
Al1 N3 C30 C33 -32.8(5) . . . . ?
S2 N3 C30 C31 -77.0(4) . . . . ?
Al1 N3 C30 C31 85.4(5) . . . . ?
S2 N3 C30 C32 45.2(4) . . . . ?
Al1 N3 C30 C32 -152.5(3) . . . . ?
S2 N4 C40 C43 165.8(3) . . . . ?
Al1 N4 C40 C43 -37.6(5) . . . . ?
S2 N4 C40 C42 46.1(5) . . . . ?
Al1 N4 C40 C42 -157.3(3) . . . . ?
S2 N4 C40 C41 -74.7(4) . . . . ?
Al1 N4 C40 C41 81.9(5) . . . . ?
C64 O50 C51 C52 -179.8(3) . . . . ?
Na1 O50 C51 C52 63.6(3) . . . . ?
C64 O50 C51 Na1 116.7(3) . . . . ?
O53 Na1 C51 O50 134.5(3) . . . . ?
O62 Na1 C51 O50 -28.1(2) . . . . ?
O56 Na1 C51 O50 101.8(2) . . . . ?
O59 Na1 C51 O50 27.0(4) . . . . ?
O2 Na1 C51 O50 -115.7(2) . . . . ?
O1 Na1 C51 O50 -157.5(2) . . . . ?
S1 Na1 C51 O50 -134.1(2) . . . . ?
O53 Na1 C51 C52 13.4(2) . . . . ?
O50 Na1 C51 C52 -121.1(4) . . . . ?
O62 Na1 C51 C52 -149.1(3) . . . . ?
O56 Na1 C51 C52 -19.3(3) . . . . ?
O59 Na1 C51 C52 -94.1(3) . . . . ?
O2 Na1 C51 C52 123.2(3) . . . . ?
O1 Na1 C51 C52 81.5(3) . . . . ?
S1 Na1 C51 C52 104.8(2) . . . . ?
C54 O53 C52 C51 167.9(3) . . . . ?
Na1 O53 C52 C51 26.3(4) . . . . ?
O50 C51 C52 O53 -61.1(4) . . . . ?
Na1 C51 C52 O53 -17.8(3) . . . . ?
C52 O53 C54 C55 -161.5(4) . . . . ?
Na1 O53 C54 C55 -20.0(4) . . . . ?
C57 O56 C55 C54 176.4(3) . . . . ?
Na1 O56 C55 C54 -66.6(3) . . . . ?
O53 C54 C55 O56 58.0(4) . . . . ?
C55 O56 C57 C58 177.3(3) . . . . ?
Na1 O56 C57 C58 62.2(4) . . . . ?
C60 O59 C58 C57 163.2(4) . . . . ?
Na1 O59 C58 C57 33.5(4) . . . . ?
O56 C57 C58 O59 -64.2(4) . . . . ?
C58 O59 C60 C61 -174.9(4) . . . . ?
Na1 O59 C60 C61 -44.5(6) . . . . ?
C63 O62 C61 C60 99.7(6) . . . . ?
Na1 O62 C61 C60 -36.8(6) . . . . ?
O59 C60 C61 O62 54.7(7) . . . . ?
C61 O62 C63 C64 -172.1(4) . . . . ?
Na1 O62 C63 C64 -36.1(5) . . . . ?
C51 O50 C64 C63 -173.4(4) . . . . ?
Na1 O50 C64 C63 -58.7(4) . . . . ?
O62 C63 C64 O50 64.4(5) . . . . ?
